data_4328200
loop_
_publ_author_name
'Zakariae Amghouz'
'Santiago Garc\'ia-Granda'
'Jos\'e R. Garc\'ia'
'Rute A. S. Ferreira'
'Lu\'is Mafra'
'Luis D. Carlos'
'Jo\~ao Rocha'

_publ_contact_author_address
;
Departamentos de Qu\'imica F\'isica y Anal\'itica 
y Qu\'imica Org\'anica e Inorg\'anica
Universidad de Oviedo
Juli\'an Claver\'ia 8, 33006  
Oviedo, Spain 
;
_publ_contact_author_email amghouz.uo@uniovi.es
_publ_contact_author_fax 0034985103446
_publ_contact_author_name 'Amghouz, Z.'
_publ_contact_author_phone 0034985105753
_publ_section_title
;
 Series of Metal Organic Frameworks Assembled from Ln(III), Na(I), and
 Chiral Flexible-Achiral Rigid Dicarboxylates Exhibiting Tunable UV-vis-IR
 Light Emission
;
_journal_name_full 'Inorganic Chemistry'
_journal_page_first 1703
_journal_page_last 1716
_journal_paper_doi 10.1021/ic202020z
_journal_volume 51
_journal_year 2012
_chemical_absolute_configuration ad
_chemical_formula_moiety 'C18 H16 Gd Na O12'
_chemical_formula_sum 'C18 H16 Gd Na O12'
_chemical_formula_weight 604.55
_chemical_name_systematic
;
 ?
;
_space_group_IT_number 20
_symmetry_cell_setting orthorhombic
_symmetry_space_group_name_Hall 'C 2c 2'
_symmetry_space_group_name_H-M 'C 2 2 21'
_atom_sites_solution_hydrogens geom
_atom_sites_solution_primary direct
_atom_sites_solution_secondary difmap
_audit_conform_dict_location ftp://ftp.iucr.org/pub/cif_core.dic
_audit_conform_dict_name cif_core.dic
_audit_conform_dict_version 2.4
_audit_creation_date 2010-04-22T02:01:05-00:00
_audit_creation_method 'WinGX routine CIF_UPDATE'
_cell_angle_alpha 90
_cell_angle_beta 90
_cell_angle_gamma 90
_cell_formula_units_Z 4
_cell_length_a 6.89120(10)
_cell_length_b 39.1425(5)
_cell_length_c 7.55970(10)
_cell_measurement_reflns_used 7614
_cell_measurement_temperature 293(2)
_cell_measurement_theta_max 70.4370
_cell_measurement_theta_min 4.5147
_cell_volume 2039.14(5)
_computing_structure_refinement 'SHELXL-97 (Sheldrick, 1997)'
_computing_structure_solution 'SHELXS-97 (Sheldrick, 1990)'
_diffrn_ambient_temperature 293(2)
_diffrn_measured_fraction_theta_full 0.999
_diffrn_measured_fraction_theta_max 0.999
_diffrn_orient_matrix_UB_11 -0.1829995000
_diffrn_orient_matrix_UB_12 -0.0039072000
_diffrn_orient_matrix_UB_13 0.1152581000
_diffrn_orient_matrix_UB_21 0.1234787000
_diffrn_orient_matrix_UB_22 0.0052838000
_diffrn_orient_matrix_UB_23 0.1676157000
_diffrn_orient_matrix_UB_31 -0.0351957000
_diffrn_orient_matrix_UB_32 0.0387885000
_diffrn_orient_matrix_UB_33 -0.0112821000
_diffrn_radiation_monochromator graphite
_diffrn_radiation_type CuK\a
_diffrn_radiation_wavelength 1.54184
_diffrn_reflns_av_R_equivalents 0.0261
_diffrn_reflns_av_unetI/netI 0.0197
_diffrn_reflns_limit_h_max 8
_diffrn_reflns_limit_h_min -7
_diffrn_reflns_limit_k_max 47
_diffrn_reflns_limit_k_min -38
_diffrn_reflns_limit_l_max 9
_diffrn_reflns_limit_l_min -9
_diffrn_reflns_number 9182
_diffrn_reflns_theta_full 70.57
_diffrn_reflns_theta_max 70.57
_diffrn_reflns_theta_min 4.52
_exptl_absorpt_coefficient_mu 21.856
_exptl_absorpt_correction_T_max 0.538
_exptl_absorpt_correction_T_min 0.186
_exptl_absorpt_correction_type analytical
_exptl_absorpt_process_details
;
CrysAlisPro, Oxford Diffraction Ltd.,
Version 1.171.34.9 (release 08-12-2009 CrysAlis171 .NET)
(compiled Dec  8 2009,17:31:18)
Analytical numeric absorption correction using a multifaceted crystal
            model based on expressions derived by R.C. Clark & J.S. Reid.
(Clark, R. C. & Reid, J. S. (1995). Acta Cryst. A51, 887-897)
;
_exptl_crystal_colour colourless
_exptl_crystal_density_diffrn 1.969
_exptl_crystal_description needle
_exptl_crystal_F_000 1180
_exptl_crystal_size_max 0.1173
_exptl_crystal_size_mid 0.0920
_exptl_crystal_size_min 0.0328
_refine_diff_density_max 0.443
_refine_diff_density_min -0.362
_refine_diff_density_rms 0.061
_refine_ls_abs_structure_details 'Flack H D (1983), Acta Cryst. A39, 876-881'
_refine_ls_abs_structure_Flack -0.006(3)
_refine_ls_extinction_method none
_refine_ls_goodness_of_fit_ref 1.083
_refine_ls_hydrogen_treatment mixed
_refine_ls_matrix_type full
_refine_ls_number_parameters 161
_refine_ls_number_reflns 1960
_refine_ls_number_restraints 4
_refine_ls_restrained_S_all 1.084
_refine_ls_R_factor_all 0.0153
_refine_ls_R_factor_gt 0.0152
_refine_ls_shift/su_max 0.003
_refine_ls_shift/su_mean 0
_refine_ls_structure_factor_coef Fsqd
_refine_ls_weighting_details 'calc w=1/[\s^2^(Fo^2^)+(0.0208P)^2^+1.1243P] where P=(Fo^2^+2Fc^2^)/3'
_refine_ls_weighting_scheme calc
_refine_ls_wR_factor_gt 0.0369
_refine_ls_wR_factor_ref 0.037
_reflns_number_gt 1951
_reflns_number_total 1960
_reflns_threshold_expression >2sigma(I)
_cod_data_source_file ic202020z_si_002_07.cif
_cod_data_source_block Za8
_cod_original_cell_volume 2039.15(5)
_cod_database_code 4328200

loop_
_symmetry_equiv_pos_as_xyz
'x, y, z'
'-x, -y, z+1/2'
'-x, y, -z+1/2'
'x, -y, -z'
'x+1/2, y+1/2, z'
'-x+1/2, -y+1/2, z+1/2'
'-x+1/2, y+1/2, -z+1/2'
'x+1/2, -y+1/2, -z'

loop_
_atom_site_label
_atom_site_type_symbol
_atom_site_fract_x
_atom_site_fract_y
_atom_site_fract_z
_atom_site_U_iso_or_equiv
_atom_site_adp_type
_atom_site_occupancy
_atom_site_symmetry_multiplicity
_atom_site_calc_flag
_atom_site_refinement_flags
C10 C 0 0.37889(7) 0.25 0.0234(6) Uani 1 2 d S
O2 O -0.1512(3) 0.36348(4) 0.2012(3) 0.0313(5) Uani 1 1 d .
C7 C 0.1642(4) 0.47090(7) 0.3007(4) 0.0346(7) Uani 1 1 d .
H7 H 0.2755 0.4826 0.3344 0.042 Uiso 1 1 calc R
O1 O 0.1583(2) 0.65285(4) 0.2374(3) 0.0246(3) Uani 1 1 d .
C1 C 0 0.63649(7) 0.25 0.0185(5) Uani 1 2 d S
O5 O 0.0455(2) 0.75661(4) 0.4337(2) 0.0204(4) Uani 1 1 d .
C2 C 0 0.59859(7) 0.25 0.0237(6) Uani 1 2 d S
O3 O 0.0691(3) 0.69526(4) 0.5576(2) 0.0205(3) Uani 1 1 d D
C11 C 0.0887(3) 0.72158(6) 0.6872(3) 0.0165(4) Uani 1 1 d .
C3 C 0.1667(4) 0.58068(7) 0.2037(4) 0.0304(6) Uani 1 1 d .
H3 H 0.2789 0.5925 0.1731 0.036 Uiso 1 1 calc R
C5 C 0 0.52724(8) 0.25 0.0299(7) Uani 1 2 d S
C4 C 0.1658(4) 0.54534(7) 0.2032(4) 0.0335(7) Uani 1 1 d .
H4 H 0.2775 0.5335 0.171 0.04 Uiso 1 1 calc R
C6 C 0 0.48907(8) 0.25 0.0310(7) Uani 1 2 d S
Na1 Na 0.5 0.66480(3) 0.25 0.0319(3) Uani 1 2 d S
O6 O 0.4937(5) 0.63605(7) -0.0169(3) 0.0587(6) Uani 1 1 d D
O4 O 0.1823(2) 0.78028(4) 0.6695(2) 0.0195(3) Uani 1 1 d .
C12 C 0.1072(3) 0.75535(6) 0.5882(3) 0.0153(4) Uani 1 1 d .
H11 H 0.206(4) 0.7172(6) 0.748(5) 0.018 Uiso 1 1 d .
H6A H 0.607(3) 0.6293(7) -0.075(3) 0.018 Uiso 1 1 d D
H6B H 0.404(3) 0.6453(7) -0.100(3) 0.018 Uiso 1 1 d D
H3O H 0.090(4) 0.6758(5) 0.598(4) 0.018 Uiso 1 1 d D
Gd1 Gd 0 0.707843(3) 0.25 0.01253(6) Uani 1 2 d S
C9 C 0 0.41740(7) 0.25 0.0259(6) Uani 1 2 d S
C8 C 0.1640(4) 0.43522(7) 0.3016(4) 0.0334(6) Uani 1 1 d .
H8 H 0.2744 0.4234 0.3371 0.04 Uiso 1 1 calc R

loop_
_atom_site_aniso_label
_atom_site_aniso_U_11
_atom_site_aniso_U_22
_atom_site_aniso_U_33
_atom_site_aniso_U_23
_atom_site_aniso_U_13
_atom_site_aniso_U_12
C10 0.0314(15) 0.0154(13) 0.0232(13) 0 -0.0046(19) 0
O2 0.0305(9) 0.0154(8) 0.0482(13) -0.0044(7) -0.0111(7) 0.0009(7)
C7 0.0396(15) 0.0160(12) 0.0482(19) -0.0016(10) -0.0093(12) -0.0039(10)
O1 0.0197(7) 0.0154(7) 0.0386(9) 0.0003(9) 0.0055(9) 0.0002(5)
C1 0.0207(13) 0.0169(13) 0.0178(12) 0 0.0005(17) 0
O5 0.0290(10) 0.0162(7) 0.0159(7) 0.0007(6) -0.0003(6) -0.0022(6)
C2 0.0304(15) 0.0147(13) 0.0261(14) 0 0.0029(19) 0
O3 0.0341(9) 0.0105(7) 0.0168(7) -0.0001(6) -0.0002(6) 0.0014(6)
C11 0.0188(10) 0.0141(10) 0.0165(9) -0.0023(8) -0.0025(8) -0.0013(8)
C3 0.0286(13) 0.0188(12) 0.0437(18) 0.0008(10) 0.0059(10) -0.0010(10)
C5 0.0411(17) 0.0142(14) 0.0343(16) 0 -0.003(2) 0
C4 0.0359(14) 0.0172(12) 0.0475(19) -0.0009(10) 0.0060(11) 0.0067(10)
C6 0.0430(18) 0.0161(15) 0.0338(17) 0 0.002(2) 0
Na1 0.0216(5) 0.0305(6) 0.0434(7) 0 0.0030(9) 0
O6 0.0340(10) 0.0953(18) 0.0467(12) -0.0147(12) 0.0077(14) -0.0018(17)
O4 0.0159(7) 0.0173(8) 0.0255(8) -0.0036(6) -0.0014(6) -0.0026(6)
C12 0.0119(10) 0.0160(11) 0.0179(10) -0.0013(8) 0.0011(8) 0.0001(8)
Gd1 0.01376(8) 0.01055(8) 0.01329(8) 0 0.00103(10) 0
C9 0.0374(16) 0.0145(14) 0.0257(14) 0 -0.002(2) 0
C8 0.0381(14) 0.0180(12) 0.0441(17) 0.0011(10) -0.0087(11) 0.0027(10)

loop_
_atom_type_symbol
_atom_type_description
_atom_type_scat_dispersion_real
_atom_type_scat_dispersion_imag
_atom_type_scat_source
C C 0.0181 0.0091 'International Tables Vol C Tables 4.2.6.8 and 6.1.1.4'
H H 0 0 'International Tables Vol C Tables 4.2.6.8 and 6.1.1.4'
O O 0.0492 0.0322 'International Tables Vol C Tables 4.2.6.8 and 6.1.1.4'
Na Na 0.1353 0.1239 'International Tables Vol C Tables 4.2.6.8 and 6.1.1.4'
Gd Gd -8.838 11.9157 'International Tables Vol C Tables 4.2.6.8 and 6.1.1.4'

loop_
_geom_angle_atom_site_label_1
_geom_angle_atom_site_label_2
_geom_angle_atom_site_label_3
_geom_angle
_geom_angle_site_symmetry_1
_geom_angle_site_symmetry_3
O2 C10 O2 122.8(3) . 3
O2 C10 C9 118.62(14) . .
O2 C10 C9 118.62(14) 3 .
C6 C7 C8 120.8(3) . .
C6 C7 H7 119.6 . .
C8 C7 H7 119.6 . .
C1 O1 Na1 159.76(15) . .
C1 O1 Gd1 93.35(13) . .
Na1 O1 Gd1 105.52(6) . .
O1 C1 O1 119.4(2) . 3
O1 C1 C2 120.31(12) . .
O1 C1 C2 120.31(12) 3 .
O1 C1 Gd1 59.69(12) . .
O1 C1 Gd1 59.69(12) 3 .
C2 C1 Gd1 180 . .
C12 O5 Gd1 124.10(14) . .
C3 C2 C3 119.4(3) 3 .
C3 C2 C1 120.28(15) 3 .
C3 C2 C1 120.28(15) . .
C11 O3 Gd1 122.01(13) . .
C11 O3 H3O 113(2) . .
Gd1 O3 H3O 125.1(19) . .
O3 C11 C12 107.22(17) . .
O3 C11 C11 110.27(17) . 3_556
C12 C11 C11 111.56(14) . 3_556
O3 C11 H11 106.4(18) . .
C12 C11 H11 108.8(17) . .
C11 C11 H11 112(2) 3_556 .
C4 C3 C2 120.1(2) . .
C4 C3 H3 120 . .
C2 C3 H3 120 . .
C4 C5 C4 118.7(3) 3 .
C4 C5 C6 120.65(15) 3 .
C4 C5 C6 120.65(15) . .
C3 C4 C5 120.8(2) . .
C3 C4 H4 119.6 . .
C5 C4 H4 119.6 . .
C7 C6 C7 118.5(3) 3 .
C7 C6 C5 120.77(15) 3 .
C7 C6 C5 120.78(15) . .
O6 Na1 O6 121.72(15) 3_655 .
O6 Na1 O1 87.60(10) 3_655 .
O6 Na1 O1 81.51(10) . .
O6 Na1 O1 81.51(10) 3_655 3_655
O6 Na1 O1 87.60(10) . 3_655
O1 Na1 O1 157.55(9) . 3_655
O6 Na1 O4 128.68(9) 3_655 6_564
O6 Na1 O4 101.06(9) . 6_564
O1 Na1 O4 70.95(5) . 6_564
O1 Na1 O4 130.76(7) 3_655 6_564
O6 Na1 O4 101.06(9) 3_655 8_566
O6 Na1 O4 128.69(9) . 8_566
O1 Na1 O4 130.77(7) . 8_566
O1 Na1 O4 70.95(5) 3_655 8_566
O4 Na1 O4 65.99(8) 6_564 8_566
O6 Na1 Gd1 101.36(8) 3_655 1_655
O6 Na1 Gd1 103.34(8) . 1_655
O1 Na1 Gd1 165.01(6) . 1_655
O1 Na1 Gd1 37.35(4) 3_655 1_655
O4 Na1 Gd1 94.12(5) 6_564 1_655
O4 Na1 Gd1 36.03(4) 8_566 1_655
O6 Na1 Gd1 103.34(8) 3_655 .
O6 Na1 Gd1 101.37(8) . .
O1 Na1 Gd1 37.35(4) . .
O1 Na1 Gd1 165.01(6) 3_655 .
O4 Na1 Gd1 36.03(4) 6_564 .
O4 Na1 Gd1 94.12(5) 8_566 .
Gd1 Na1 Gd1 127.88(3) 1_655 .
Na1 O6 H6A 122.3(17) . .
Na1 O6 H6B 113.6(17) . .
H6A O6 H6B 109.9(18) . .
C12 O4 Gd1 131.99(14) . 6_565
C12 O4 Na1 124.21(14) . 6_565
Gd1 O4 Na1 103.41(6) 6_565 6_565
O5 C12 O4 124.5(2) . .
O5 C12 C11 117.85(19) . .
O4 C12 C11 117.68(19) . .
O4 Gd1 O4 156.86(8) 8_466 6_564
O4 Gd1 O5 82.42(6) 8_466 3
O4 Gd1 O5 79.07(6) 6_564 3
O4 Gd1 O5 79.07(6) 8_466 .
O4 Gd1 O5 82.42(6) 6_564 .
O5 Gd1 O5 73.43(7) 3 .
O4 Gd1 O1 75.06(5) 8_466 3
O4 Gd1 O1 127.98(6) 6_564 3
O5 Gd1 O1 132.68(7) 3 3
O5 Gd1 O1 138.68(7) . 3
O4 Gd1 O1 127.98(6) 8_466 .
O4 Gd1 O1 75.06(5) 6_564 .
O5 Gd1 O1 138.68(7) 3 .
O5 Gd1 O1 132.69(7) . .
O1 Gd1 O1 53.92(7) 3 .
O4 Gd1 O3 96.15(6) 8_466 3
O4 Gd1 O3 88.53(6) 6_564 3
O5 Gd1 O3 65.01(5) 3 3
O5 Gd1 O3 138.43(5) . 3
O1 Gd1 O3 76.58(7) 3 3
O1 Gd1 O3 82.52(7) . 3
O4 Gd1 O3 88.53(6) 8_466 .
O4 Gd1 O3 96.15(6) 6_564 .
O5 Gd1 O3 138.43(5) 3 .
O5 Gd1 O3 65.02(5) . .
O1 Gd1 O3 82.52(7) 3 .
O1 Gd1 O3 76.58(7) . .
O3 Gd1 O3 156.55(7) 3 .
O4 Gd1 C1 101.57(4) 8_466 .
O4 Gd1 C1 101.57(4) 6_564 .
O5 Gd1 C1 143.28(4) 3 .
O5 Gd1 C1 143.28(4) . .
O1 Gd1 C1 26.96(3) 3 .
O1 Gd1 C1 26.96(3) . .
O3 Gd1 C1 78.28(4) 3 .
O3 Gd1 C1 78.27(4) . .
O4 Gd1 Na1 159.39(4) 8_466 .
O4 Gd1 Na1 40.55(4) 6_564 .
O5 Gd1 Na1 118.06(4) 3 .
O5 Gd1 Na1 103.53(4) . .
O1 Gd1 Na1 90.81(4) 3 .
O1 Gd1 Na1 37.13(4) . .
O3 Gd1 Na1 95.00(4) 3 .
O3 Gd1 Na1 74.59(4) . .
C1 Gd1 Na1 63.941(17) . .
O4 Gd1 Na1 40.55(4) 8_466 1_455
O4 Gd1 Na1 159.39(4) 6_564 1_455
O5 Gd1 Na1 103.53(4) 3 1_455
O5 Gd1 Na1 118.06(4) . 1_455
O1 Gd1 Na1 37.13(4) 3 1_455
O1 Gd1 Na1 90.81(4) . 1_455
O3 Gd1 Na1 74.59(4) 3 1_455
O3 Gd1 Na1 95.00(4) . 1_455
C1 Gd1 Na1 63.941(17) . 1_455
Na1 Gd1 Na1 127.88(3) . 1_455
C8 C9 C8 119.5(3) . 3
C8 C9 C10 120.26(15) . .
C8 C9 C10 120.26(15) 3 .
C9 C8 C7 120.2(3) . .
C9 C8 H8 119.9 . .
C7 C8 H8 119.9 . .

loop_
_geom_bond_atom_site_label_1
_geom_bond_atom_site_label_2
_geom_bond_distance
_geom_bond_site_symmetry_2
C10 O2 1.259(2) .
C10 O2 1.259(2) 3
C10 C9 1.508(4) .
C7 C6 1.390(3) .
C7 C8 1.396(4) .
C7 H7 0.93 .
O1 C1 1.268(2) .
O1 Na1 2.4027(15) .
O1 Gd1 2.4152(14) .
C1 O1 1.268(2) 3
C1 C2 1.484(4) .
C1 Gd1 2.793(3) .
O5 C12 1.244(3) .
O5 Gd1 2.3813(15) .
C2 C3 1.390(3) 3
C2 C3 1.390(3) .
O3 C11 1.429(3) .
O3 Gd1 2.4240(16) .
O3 H3O 0.836(18) .
C11 C12 1.524(3) .
C11 C11 1.547(5) 3_556
C11 H11 0.95(3) .
C3 C4 1.383(4) .
C3 H3 0.93 .
C5 C4 1.390(3) 3
C5 C4 1.390(3) .
C5 C6 1.494(4) .
C4 H4 0.93 .
C6 C7 1.390(3) 3
Na1 O6 2.310(2) 3_655
Na1 O6 2.310(2) .
Na1 O1 2.4028(15) 3_655
Na1 O4 2.5636(19) 6_564
Na1 O4 2.5636(19) 8_566
O6 H6A 0.937(16) .
O6 H6B 0.955(16) .
O4 C12 1.264(3) .
O4 Gd1 2.3196(16) 6_565
O4 Na1 2.5636(19) 6_565
Gd1 O4 2.3196(16) 8_466
Gd1 O4 2.3196(16) 6_564
Gd1 O5 2.3813(15) 3
Gd1 O1 2.4150(14) 3
Gd1 O3 2.4240(16) 3
C9 C8 1.384(3) .
C9 C8 1.384(3) 3
C8 H8 0.93 .

loop_
_geom_torsion_atom_site_label_1
_geom_torsion_atom_site_label_2
_geom_torsion_atom_site_label_3
_geom_torsion_atom_site_label_4
_geom_torsion
_geom_torsion_site_symmetry_1
_geom_torsion_site_symmetry_4
Na1 O1 C1 O1 158.9(5) . 3
Gd1 O1 C1 O1 0 . 3
Na1 O1 C1 C2 -21.1(5) . .
Gd1 O1 C1 C2 180 . .
Na1 O1 C1 Gd1 158.9(5) . .
O1 C1 C2 C3 168.04(19) . 3
O1 C1 C2 C3 -11.96(19) 3 3
O1 C1 C2 C3 -11.96(19) . .
O1 C1 C2 C3 168.04(19) 3 .
Gd1 O3 C11 C12 -13.4(2) . .
Gd1 O3 C11 C11 108.29(17) . 3_556
C3 C2 C3 C4 0.29(19) 3 .
C1 C2 C3 C4 -179.71(19) . .
C2 C3 C4 C5 -0.6(4) . .
C4 C5 C4 C3 0.3(2) 3 .
C6 C5 C4 C3 -179.7(2) . .
C8 C7 C6 C7 -0.3(2) . 3
C8 C7 C6 C5 179.7(2) . .
C4 C5 C6 C7 35.9(2) 3 3
C4 C5 C6 C7 -144.1(2) . 3
C4 C5 C6 C7 -144.1(2) 3 .
C4 C5 C6 C7 35.9(2) . .
C1 O1 Na1 O6 -42.3(5) . 3_655
Gd1 O1 Na1 O6 115.83(11) . 3_655
C1 O1 Na1 O6 80.3(5) . .
Gd1 O1 Na1 O6 -121.61(11) . .
C1 O1 Na1 O1 18.4(5) . 3_655
Gd1 O1 Na1 O1 176.58(9) . 3_655
C1 O1 Na1 O4 -174.9(5) . 6_564
Gd1 O1 Na1 O4 -16.73(7) . 6_564
C1 O1 Na1 O4 -144.9(4) . 8_566
Gd1 O1 Na1 O4 13.28(15) . 8_566
C1 O1 Na1 Gd1 -169.6(3) . 1_655
Gd1 O1 Na1 Gd1 -11.5(3) . 1_655
C1 O1 Na1 Gd1 -158.1(6) . .
Gd1 O5 C12 O4 159.38(16) . .
Gd1 O5 C12 C11 -21.5(3) . .
Gd1 O4 C12 O5 -107.3(2) 6_565 .
Na1 O4 C12 O5 64.3(3) 6_565 .
Gd1 O4 C12 C11 73.5(3) 6_565 .
Na1 O4 C12 C11 -114.89(18) 6_565 .
O3 C11 C12 O5 21.4(3) . .
C11 C11 C12 O5 -99.4(3) 3_556 .
O3 C11 C12 O4 -159.36(19) . .
C11 C11 C12 O4 79.8(3) 3_556 .
C12 O5 Gd1 O4 103.55(17) . 8_466
C12 O5 Gd1 O4 -90.40(16) . 6_564
C12 O5 Gd1 O5 -171.2(2) . 3
C12 O5 Gd1 O1 51.67(19) . 3
C12 O5 Gd1 O1 -28.87(19) . .
C12 O5 Gd1 O3 -169.51(15) . 3
C12 O5 Gd1 O3 10.04(16) . .
C12 O5 Gd1 C1 8.8(2) . .
C12 O5 Gd1 Na1 -55.53(16) . .
C12 O5 Gd1 Na1 92.03(16) . 1_455
C1 O1 Gd1 O4 13.17(18) . 8_466
Na1 O1 Gd1 O4 -159.41(6) . 8_466
C1 O1 Gd1 O4 -169.28(15) . 6_564
Na1 O1 Gd1 O4 18.13(8) . 6_564
C1 O1 Gd1 O5 -116.21(11) . 3
Na1 O1 Gd1 O5 71.21(13) . 3
C1 O1 Gd1 O5 126.30(10) . .
Na1 O1 Gd1 O5 -46.28(13) . .
C1 O1 Gd1 O1 0 . 3
Na1 O1 Gd1 O1 -172.6(2) . 3
C1 O1 Gd1 O3 -78.81(13) . 3
Na1 O1 Gd1 O3 108.60(9) . 3
C1 O1 Gd1 O3 90.48(13) . .
Na1 O1 Gd1 O3 -82.11(9) . .
Na1 O1 Gd1 C1 -172.6(2) . .
C1 O1 Gd1 Na1 172.6(2) . .
C1 O1 Gd1 Na1 -4.47(12) . 1_455
Na1 O1 Gd1 Na1 -177.05(8) . 1_455
C11 O3 Gd1 O4 -74.81(16) . 8_466
C11 O3 Gd1 O4 82.47(16) . 6_564
C11 O3 Gd1 O5 2.0(2) . 3
C11 O3 Gd1 O5 3.81(15) . .
C11 O3 Gd1 O1 -149.93(16) . 3
C11 O3 Gd1 O1 155.48(17) . .
C11 O3 Gd1 O3 -176.94(16) . 3
C11 O3 Gd1 C1 -176.94(16) . .
C11 O3 Gd1 Na1 117.15(16) . .
C11 O3 Gd1 Na1 -114.88(16) . 1_455
O1 C1 Gd1 O4 -169.43(15) . 8_466
O1 C1 Gd1 O4 10.57(15) 3 8_466
O1 C1 Gd1 O4 10.57(15) . 6_564
O1 C1 Gd1 O4 -169.43(15) 3 6_564
O1 C1 Gd1 O5 97.75(15) . 3
O1 C1 Gd1 O5 -82.25(15) 3 3
O1 C1 Gd1 O5 -82.25(15) . .
O1 C1 Gd1 O5 97.75(15) 3 .
O1 C1 Gd1 O1 180 . 3
O1 C1 Gd1 O1 180 3 .
O1 C1 Gd1 O3 96.60(14) . 3
O1 C1 Gd1 O3 -83.40(14) 3 3
O1 C1 Gd1 O3 -83.40(14) . .
O1 C1 Gd1 O3 96.60(14) 3 .
O1 C1 Gd1 Na1 -4.97(14) . .
O1 C1 Gd1 Na1 175.03(14) 3 .
O1 C1 Gd1 Na1 175.03(14) . 1_455
O1 C1 Gd1 Na1 -4.97(14) 3 1_455
O6 Na1 Gd1 O4 -15.60(15) 3_655 8_466
O6 Na1 Gd1 O4 111.19(13) . 8_466
O1 Na1 Gd1 O4 51.96(15) . 8_466
O1 Na1 Gd1 O4 -123.0(3) 3_655 8_466
O4 Na1 Gd1 O4 -155.58(11) 6_564 8_466
O4 Na1 Gd1 O4 -117.99(14) 8_566 8_466
Gd1 Na1 Gd1 O4 -131.77(12) 1_655 8_466
O6 Na1 Gd1 O4 139.99(11) 3_655 6_564
O6 Na1 Gd1 O4 -93.23(10) . 6_564
O1 Na1 Gd1 O4 -152.45(12) . 6_564
O1 Na1 Gd1 O4 32.6(2) 3_655 6_564
O4 Na1 Gd1 O4 37.59(10) 8_566 6_564
Gd1 Na1 Gd1 O4 23.81(7) 1_655 6_564
O6 Na1 Gd1 O5 157.54(9) 3_655 3
O6 Na1 Gd1 O5 -75.68(9) . 3
O1 Na1 Gd1 O5 -134.90(11) . 3
O1 Na1 Gd1 O5 50.2(2) 3_655 3
O4 Na1 Gd1 O5 17.55(8) 6_564 3
O4 Na1 Gd1 O5 55.14(6) 8_566 3
Gd1 Na1 Gd1 O5 41.37(4) 1_655 3
O6 Na1 Gd1 O5 79.32(9) 3_655 .
O6 Na1 Gd1 O5 -153.90(8) . .
O1 Na1 Gd1 O5 146.88(11) . .
O1 Na1 Gd1 O5 -28.1(2) 3_655 .
O4 Na1 Gd1 O5 -60.67(8) 6_564 .
O4 Na1 Gd1 O5 -23.08(5) 8_566 .
Gd1 Na1 Gd1 O5 -36.86(4) 1_655 .
O6 Na1 Gd1 O1 -61.57(10) 3_655 3
O6 Na1 Gd1 O1 65.21(10) . 3
O1 Na1 Gd1 O1 5.99(16) . 3
O1 Na1 Gd1 O1 -169.0(3) 3_655 3
O4 Na1 Gd1 O1 158.44(9) 6_564 3
O4 Na1 Gd1 O1 -163.97(7) 8_566 3
Gd1 Na1 Gd1 O1 -177.75(6) 1_655 3
O6 Na1 Gd1 O1 -67.56(13) 3_655 .
O6 Na1 Gd1 O1 59.22(13) . .
O1 Na1 Gd1 O1 -174.95(14) 3_655 .
O4 Na1 Gd1 O1 152.45(12) 6_564 .
O4 Na1 Gd1 O1 -169.96(11) 8_566 .
Gd1 Na1 Gd1 O1 176.27(10) 1_655 .
O6 Na1 Gd1 O3 -138.17(9) 3_655 3
O6 Na1 Gd1 O3 -11.39(9) . 3
O1 Na1 Gd1 O3 -70.61(11) . 3
O1 Na1 Gd1 O3 114.4(2) 3_655 3
O4 Na1 Gd1 O3 81.84(8) 6_564 3
O4 Na1 Gd1 O3 119.43(6) 8_566 3
Gd1 Na1 Gd1 O3 105.65(4) 1_655 3
O6 Na1 Gd1 O3 20.44(9) 3_655 .
O6 Na1 Gd1 O3 147.22(9) . .
O1 Na1 Gd1 O3 88.00(11) . .
O1 Na1 Gd1 O3 -86.9(2) 3_655 .
O4 Na1 Gd1 O3 -119.55(8) 6_564 .
O4 Na1 Gd1 O3 -81.96(6) 8_566 .
Gd1 Na1 Gd1 O3 -95.73(4) 1_655 .
O6 Na1 Gd1 C1 -63.83(8) 3_655 .
O6 Na1 Gd1 C1 62.96(8) . .
O1 Na1 Gd1 C1 3.73(10) . .
O1 Na1 Gd1 C1 -171.2(2) 3_655 .
O4 Na1 Gd1 C1 156.19(7) 6_564 .
O4 Na1 Gd1 C1 -166.22(4) 8_566 .
Gd1 Na1 Gd1 C1 180 1_655 .
O6 Na1 Gd1 Na1 -63.83(8) 3_655 1_455
O6 Na1 Gd1 Na1 62.96(8) . 1_455
O1 Na1 Gd1 Na1 3.73(10) . 1_455
O1 Na1 Gd1 Na1 -171.2(2) 3_655 1_455
O4 Na1 Gd1 Na1 156.19(7) 6_564 1_455
O4 Na1 Gd1 Na1 -166.22(4) 8_566 1_455
Gd1 Na1 Gd1 Na1 180 1_655 1_455
O2 C10 C9 C8 -179.55(17) . .
O2 C10 C9 C8 0.45(17) 3 .
O2 C10 C9 C8 0.45(17) . 3
O2 C10 C9 C8 -179.55(17) 3 3
C8 C9 C8 C7 -0.3(2) 3 .
C10 C9 C8 C7 179.7(2) . .
C6 C7 C8 C9 0.7(4) . .
